data_4118969
loop_
_publ_author_name
'Phillip J. Milner'
'Thomas J. Maimone'
'Mingjuan Su'
'Jiahao Chen'
'Peter M\"uller'
'Stephen L. Buchwald'

_publ_section_title
;
 Investigating the Dearomative Rearrangement of Biaryl Phosphine-Ligated
 Pd(II) Complexes
;
_journal_name_full 'Journal of the American Chemical Society'
_journal_page_first 19922
_journal_page_last 19934
_journal_paper_doi 10.1021/ja310351e
_journal_volume 134
_journal_year 2012
_chemical_formula_sum 'C37 H55 Br N P Pd'
_chemical_formula_weight 731.10
_chemical_name_systematic
; 
 ? 
;
_space_group_IT_number 2
_symmetry_cell_setting triclinic
_symmetry_space_group_name_Hall '-P 1'
_symmetry_space_group_name_H-M 'P -1'
_atom_sites_solution_hydrogens geom
_atom_sites_solution_primary direct
_atom_sites_solution_secondary difmap
_audit_creation_method SHELXL-97
_cell_angle_alpha 95.940(2)
_cell_angle_beta 90.071(2)
_cell_angle_gamma 91.111(2)
_cell_formula_units_Z 2
_cell_length_a 8.7579(11)
_cell_length_b 9.7841(12)
_cell_length_c 20.337(3)
_cell_measurement_reflns_used 9995
_cell_measurement_temperature 100(2)
_cell_measurement_theta_max 30.49
_cell_measurement_theta_min 2.54
_cell_volume 1732.9(4)
_computing_cell_refinement 'SAINT 7.46A (Bruker-AXS, 2011)'
_computing_data_collection 'APEX2 v2011.4.0 (Bruker-AXS, 2011)'
_computing_data_reduction 'SAINT 7.46A (Bruker-AXS, 2011)'
_computing_molecular_graphics 'Bruker SHELXTL'
_computing_publication_material 'Bruker SHELXTL'
_computing_structure_refinement 'SHELXL-97 (Sheldrick, 2008)'
_computing_structure_solution 'SHELXS-97 (Sheldrick, 2008)'
_diffrn_ambient_temperature 100(2)
_diffrn_detector_area_resol_mean 8.3
_diffrn_measured_fraction_theta_full 0.994
_diffrn_measured_fraction_theta_max 0.994
_diffrn_measurement_device_type 'Bruker Smart APEX CCD'
_diffrn_measurement_method '\f and \w scans'
_diffrn_radiation_monochromator graphite
_diffrn_radiation_source 'fine-focus sealed tube'
_diffrn_radiation_type MoK\a
_diffrn_radiation_wavelength 0.71073
_diffrn_reflns_av_R_equivalents 0.0352
_diffrn_reflns_av_sigmaI/netI 0.0274
_diffrn_reflns_limit_h_max 12
_diffrn_reflns_limit_h_min -12
_diffrn_reflns_limit_k_max 13
_diffrn_reflns_limit_k_min -13
_diffrn_reflns_limit_l_max 28
_diffrn_reflns_limit_l_min -28
_diffrn_reflns_number 48468
_diffrn_reflns_theta_full 30.32
_diffrn_reflns_theta_max 30.32
_diffrn_reflns_theta_min 2.01
_exptl_absorpt_coefficient_mu 1.760
_exptl_absorpt_correction_T_max 0.8437
_exptl_absorpt_correction_T_min 0.6674
_exptl_absorpt_correction_type multi-scan
_exptl_absorpt_process_details 'SADABS (Sheldrick, 2009)'
_exptl_crystal_colour orange
_exptl_crystal_density_diffrn 1.401
_exptl_crystal_description block
_exptl_crystal_F_000 760
_exptl_crystal_size_max 0.25
_exptl_crystal_size_mid 0.15
_exptl_crystal_size_min 0.10
_refine_diff_density_max 0.774
_refine_diff_density_min -0.689
_refine_diff_density_rms 0.070
_refine_ls_extinction_method none
_refine_ls_goodness_of_fit_ref 1.038
_refine_ls_hydrogen_treatment constr
_refine_ls_matrix_type full
_refine_ls_number_parameters 382
_refine_ls_number_reflns 10353
_refine_ls_number_restraints 60
_refine_ls_restrained_S_all 1.036
_refine_ls_R_factor_all 0.0291
_refine_ls_R_factor_gt 0.0241
_refine_ls_shift/su_max 0.004
_refine_ls_shift/su_mean 0.000
_refine_ls_structure_factor_coef Fsqd
_refine_ls_weighting_details 'calc w=1/[\s^2^(Fo^2^)+(0.0256P)^2^+0.9284P] where P=(Fo^2^+2Fc^2^)/3'
_refine_ls_weighting_scheme calc
_refine_ls_wR_factor_gt 0.0576
_refine_ls_wR_factor_ref 0.0600
_reflns_number_gt 9276
_reflns_number_total 10353
_reflns_threshold_expression >2sigma(I)
_cod_data_source_file ja310351e_si_001_07.cif
_cod_data_source_block 11203
_cod_original_cell_volume 1733.0(4)
_cod_database_code 4118969

loop_
_symmetry_equiv_pos_as_xyz
'x, y, z'
'-x, -y, -z'

loop_
_atom_site_label
_atom_site_type_symbol
_atom_site_fract_x
_atom_site_fract_y
_atom_site_fract_z
_atom_site_U_iso_or_equiv
_atom_site_adp_type
_atom_site_occupancy
_atom_site_symmetry_multiplicity
_atom_site_calc_flag
_atom_site_refinement_flags
Br1 Br 0.094138(18) 0.665923(17) 0.740632(8) 0.02266(4) Uani 1 1 d .
Pd1 Pd 0.304624(12) 0.830267(10) 0.724093(5) 0.01185(3) Uani 1 1 d .
P1 P 0.45563(4) 1.01766(4) 0.704189(18) 0.01228(7) Uani 1 1 d .
C1 C 0.33228(18) 1.16094(15) 0.67744(8) 0.0178(3) Uani 1 1 d .
C2 C 0.17591(18) 1.14454(16) 0.71045(8) 0.0204(3) Uani 1 1 d .
H2A H 0.1076 1.2158 0.6981 0.031 Uiso 1 1 calc R
H2B H 0.1888 1.1537 0.7586 0.031 Uiso 1 1 calc R
H2C H 0.1318 1.0537 0.6957 0.031 Uiso 1 1 calc R
C3 C 0.3897(2) 1.30891(16) 0.69826(9) 0.0242(3) Uani 1 1 d .
H3A H 0.4919 1.3221 0.6800 0.036 Uiso 1 1 calc R
H3B H 0.3943 1.3248 0.7466 0.036 Uiso 1 1 calc R
H3C H 0.3197 1.3740 0.6814 0.036 Uiso 1 1 calc R
C4 C 0.3125(2) 1.14443(18) 0.60183(8) 0.0232(3) Uani 1 1 d .
H4A H 0.2320 1.2052 0.5894 0.035 Uiso 1 1 calc R
H4B H 0.2840 1.0489 0.5869 0.035 Uiso 1 1 calc R
H4C H 0.4087 1.1687 0.5810 0.035 Uiso 1 1 calc R
C5 C 0.63267(17) 0.99828(15) 0.64964(7) 0.0171(3) Uani 1 1 d .
C6 C 0.74395(19) 0.9105(2) 0.68416(9) 0.0277(4) Uani 1 1 d .
H6A H 0.8342 0.8929 0.6564 0.041 Uiso 1 1 calc R
H6B H 0.6940 0.8229 0.6915 0.041 Uiso 1 1 calc R
H6C H 0.7750 0.9592 0.7267 0.041 Uiso 1 1 calc R
C7 C 0.59250(19) 0.91967(18) 0.58234(8) 0.0236(3) Uani 1 1 d .
H7A H 0.5212 0.9733 0.5587 0.035 Uiso 1 1 calc R
H7B H 0.5450 0.8307 0.5891 0.035 Uiso 1 1 calc R
H7C H 0.6857 0.9048 0.5562 0.035 Uiso 1 1 calc R
C8 C 0.7149(2) 1.13210(19) 0.63696(10) 0.0317(4) Uani 1 1 d .
H8A H 0.7538 1.1783 0.6789 0.048 Uiso 1 1 calc R
H8B H 0.6433 1.1921 0.6172 0.048 Uiso 1 1 calc R
H8C H 0.8002 1.1117 0.6066 0.048 Uiso 1 1 calc R
C11 C 0.52976(15) 1.08181(14) 0.78704(7) 0.0123(2) Uani 1 1 d .
C12 C 0.62042(16) 1.20279(15) 0.79802(8) 0.0159(3) Uani 1 1 d .
H12 H 0.6427 1.2537 0.7618 0.019 Uiso 1 1 calc R
C13 C 0.67807(17) 1.24991(15) 0.85991(8) 0.0176(3) Uani 1 1 d .
H13 H 0.7368 1.3329 0.8659 0.021 Uiso 1 1 calc R
C14 C 0.64944(17) 1.17493(15) 0.91318(8) 0.0177(3) Uani 1 1 d .
H14 H 0.6897 1.2053 0.9557 0.021 Uiso 1 1 calc R
C15 C 0.56163(16) 1.05557(15) 0.90341(7) 0.0156(3) Uani 1 1 d .
H15 H 0.5428 1.0043 0.9399 0.019 Uiso 1 1 calc R
C16 C 0.49916(15) 1.00742(13) 0.84130(7) 0.0118(2) Uani 1 1 d .
C21 C 0.39903(15) 0.88007(14) 0.84273(7) 0.0118(2) Uani 1 1 d .
C22 C 0.25270(15) 0.89666(14) 0.87240(7) 0.0122(2) Uani 1 1 d D
C27 C 0.17436(16) 1.03445(14) 0.88150(7) 0.0144(3) Uani 1 1 d D
H27 H 0.2339 1.1004 0.8566 0.017 Uiso 1 1 calc R
C28 C 0.17393(19) 1.09112(16) 0.95488(8) 0.0214(3) Uani 1 1 d D
H28A H 0.1313 1.0213 0.9812 0.032 Uiso 1 1 calc R
H28B H 0.1115 1.1735 0.9607 0.032 Uiso 1 1 calc R
H28C H 0.2787 1.1147 0.9694 0.032 Uiso 1 1 calc R
C29 C 0.01130(17) 1.02299(17) 0.85332(9) 0.0217(3) Uani 1 1 d D
H29A H 0.0128 0.9747 0.8086 0.033 Uiso 1 1 calc R
H29B H -0.0291 1.1152 0.8516 0.033 Uiso 1 1 calc R
H29C H -0.0538 0.9717 0.8817 0.033 Uiso 1 1 calc R
C23 C 0.18067(16) 0.78498(15) 0.89721(7) 0.0148(3) Uani 1 1 d .
H23 H 0.0830 0.7972 0.9170 0.018 Uiso 1 1 calc R
C24 C 0.24614(17) 0.65629(15) 0.89414(7) 0.0166(3) Uani 1 1 d DU
C30 C 0.1650(2) 0.53923(16) 0.92360(9) 0.0263(4) Uani 1 1 d DU
H30 H 0.0744 0.5784 0.9482 0.032 Uiso 1 1 calc R
C31 C 0.1062(3) 0.4298(2) 0.87136(12) 0.0481(6) Uani 1 1 d DU
H31A H 0.0486 0.3596 0.8925 0.072 Uiso 1 1 calc R
H31B H 0.1926 0.3873 0.8470 0.072 Uiso 1 1 calc R
H31C H 0.0394 0.4716 0.8407 0.072 Uiso 1 1 calc R
C32 C 0.2650(3) 0.4758(2) 0.97317(10) 0.0478(6) Uani 1 1 d DU
H32A H 0.3091 0.5488 1.0046 0.072 Uiso 1 1 calc R
H32B H 0.3473 0.4249 0.9497 0.072 Uiso 1 1 calc R
H32C H 0.2030 0.4129 0.9971 0.072 Uiso 1 1 calc R
C25 C 0.38873(17) 0.64019(14) 0.86405(7) 0.0159(3) Uani 1 1 d .
H25 H 0.4336 0.5521 0.8603 0.019 Uiso 1 1 calc R
C26 C 0.46729(15) 0.74858(14) 0.83946(7) 0.0124(2) Uani 1 1 d D
C33 C 0.63060(16) 0.72625(14) 0.81608(7) 0.0146(3) Uani 1 1 d D
H33 H 0.6666 0.8107 0.7965 0.017 Uiso 1 1 calc R
C34 C 0.64192(18) 0.60406(16) 0.76279(8) 0.0197(3) Uani 1 1 d D
H34A H 0.6142 0.5190 0.7818 0.029 Uiso 1 1 calc R
H34B H 0.7468 0.5983 0.7461 0.029 Uiso 1 1 calc R
H34C H 0.5720 0.6168 0.7263 0.029 Uiso 1 1 calc R
C35 C 0.73628(18) 0.70480(17) 0.87418(8) 0.0215(3) Uani 1 1 d D
H35A H 0.7295 0.7835 0.9080 0.032 Uiso 1 1 calc R
H35B H 0.8418 0.6966 0.8585 0.032 Uiso 1 1 calc R
H35C H 0.7051 0.6206 0.8932 0.032 Uiso 1 1 calc R
C41 C 0.26559(16) 0.76743(15) 0.62852(7) 0.0147(3) Uani 1 1 d .
C42 C 0.15215(17) 0.81564(16) 0.58947(7) 0.0170(3) Uani 1 1 d .
H42 H 0.0956 0.8934 0.6063 0.020 Uiso 1 1 calc R
C43 C 0.11954(18) 0.75257(16) 0.52634(8) 0.0189(3) Uani 1 1 d .
H43 H 0.0420 0.7888 0.5008 0.023 Uiso 1 1 calc R
C44 C 0.19911(18) 0.63620(16) 0.49959(7) 0.0182(3) Uani 1 1 d .
N1 N 0.16693(18) 0.57144(15) 0.43687(7) 0.0273(3) Uani 1 1 d .
C47 C 0.0261(2) 0.60456(18) 0.40488(9) 0.0259(3) Uani 1 1 d .
H47A H -0.0607 0.5866 0.4333 0.039 Uiso 1 1 calc R
H47B H 0.0153 0.5476 0.3625 0.039 Uiso 1 1 calc R
H47C H 0.0286 0.7018 0.3972 0.039 Uiso 1 1 calc R
C48 C 0.2264(2) 0.43652(18) 0.41864(9) 0.0271(4) Uani 1 1 d .
H48A H 0.3378 0.4429 0.4148 0.041 Uiso 1 1 calc R
H48B H 0.1825 0.3987 0.3761 0.041 Uiso 1 1 calc R
H48C H 0.1993 0.3762 0.4526 0.041 Uiso 1 1 calc R
C45 C 0.31273(17) 0.58738(15) 0.53975(8) 0.0178(3) Uani 1 1 d .
H45 H 0.3694 0.5093 0.5235 0.021 Uiso 1 1 calc R
C46 C 0.34344(16) 0.65143(16) 0.60269(7) 0.0172(3) Uani 1 1 d .
H46 H 0.4197 0.6150 0.6288 0.021 Uiso 1 1 calc R

loop_
_atom_site_aniso_label
_atom_site_aniso_U_11
_atom_site_aniso_U_22
_atom_site_aniso_U_33
_atom_site_aniso_U_23
_atom_site_aniso_U_13
_atom_site_aniso_U_12
Br1 0.02523(8) 0.02768(8) 0.01383(8) -0.00088(6) -0.00016(6) -0.01490(6)
Pd1 0.01312(5) 0.01283(5) 0.00934(5) 0.00050(4) -0.00108(3) -0.00305(4)
P1 0.01493(15) 0.01215(15) 0.00986(16) 0.00206(12) -0.00079(12) -0.00207(12)
C1 0.0232(7) 0.0159(6) 0.0149(7) 0.0042(5) -0.0027(5) 0.0019(6)
C2 0.0213(7) 0.0223(7) 0.0177(7) 0.0023(6) -0.0020(6) 0.0049(6)
C3 0.0326(8) 0.0146(7) 0.0259(8) 0.0045(6) -0.0032(7) 0.0010(6)
C4 0.0294(8) 0.0257(8) 0.0155(7) 0.0070(6) -0.0032(6) 0.0027(6)
C5 0.0190(6) 0.0189(7) 0.0134(7) 0.0025(5) 0.0026(5) -0.0037(5)
C6 0.0222(8) 0.0408(10) 0.0211(8) 0.0072(7) 0.0050(6) 0.0088(7)
C7 0.0250(8) 0.0294(8) 0.0154(7) -0.0017(6) 0.0036(6) -0.0020(7)
C8 0.0356(9) 0.0262(8) 0.0322(10) -0.0008(7) 0.0158(8) -0.0129(7)
C11 0.0134(6) 0.0120(6) 0.0115(6) 0.0005(5) -0.0006(5) -0.0002(5)
C12 0.0173(6) 0.0132(6) 0.0174(7) 0.0032(5) -0.0002(5) -0.0038(5)
C13 0.0170(6) 0.0142(6) 0.0209(7) -0.0013(5) -0.0027(5) -0.0034(5)
C14 0.0191(7) 0.0168(6) 0.0162(7) -0.0026(5) -0.0037(5) -0.0032(5)
C15 0.0175(6) 0.0166(6) 0.0123(7) 0.0007(5) -0.0012(5) -0.0027(5)
C16 0.0125(6) 0.0104(6) 0.0121(6) -0.0003(5) -0.0002(5) -0.0008(5)
C21 0.0142(6) 0.0126(6) 0.0087(6) 0.0015(5) -0.0012(5) -0.0026(5)
C22 0.0140(6) 0.0133(6) 0.0089(6) -0.0004(5) -0.0017(5) -0.0016(5)
C27 0.0144(6) 0.0139(6) 0.0149(7) 0.0007(5) 0.0012(5) 0.0003(5)
C28 0.0282(8) 0.0176(7) 0.0176(7) -0.0018(6) 0.0030(6) 0.0016(6)
C29 0.0149(6) 0.0228(7) 0.0276(8) 0.0032(6) 0.0001(6) 0.0029(6)
C23 0.0146(6) 0.0161(6) 0.0132(7) 0.0005(5) 0.0012(5) -0.0023(5)
C24 0.0206(7) 0.0142(6) 0.0149(7) 0.0023(5) 0.0011(5) -0.0041(5)
C30 0.0277(8) 0.0170(7) 0.0353(10) 0.0085(7) 0.0115(7) -0.0030(6)
C31 0.0625(14) 0.0349(10) 0.0499(13) 0.0249(10) -0.0332(11) -0.0328(10)
C32 0.0873(18) 0.0323(10) 0.0248(10) 0.0146(8) -0.0212(11) -0.0334(11)
C25 0.0188(6) 0.0119(6) 0.0168(7) 0.0012(5) 0.0005(5) -0.0003(5)
C26 0.0140(6) 0.0126(6) 0.0103(6) -0.0002(5) -0.0010(5) -0.0011(5)
C33 0.0146(6) 0.0146(6) 0.0143(7) 0.0007(5) 0.0001(5) 0.0002(5)
C34 0.0192(7) 0.0192(7) 0.0193(7) -0.0043(6) 0.0012(6) 0.0008(6)
C35 0.0187(7) 0.0264(8) 0.0191(8) 0.0009(6) -0.0045(6) 0.0002(6)
C41 0.0159(6) 0.0178(6) 0.0100(6) -0.0003(5) -0.0020(5) -0.0030(5)
C42 0.0168(6) 0.0185(7) 0.0153(7) -0.0003(5) -0.0016(5) 0.0007(5)
C43 0.0214(7) 0.0202(7) 0.0149(7) 0.0015(6) -0.0053(5) 0.0002(6)
C44 0.0223(7) 0.0197(7) 0.0121(7) -0.0004(5) -0.0020(5) -0.0033(6)
N1 0.0375(8) 0.0257(7) 0.0170(7) -0.0058(5) -0.0101(6) 0.0032(6)
C47 0.0326(9) 0.0264(8) 0.0182(8) 0.0005(6) -0.0103(7) -0.0056(7)
C48 0.0291(8) 0.0298(9) 0.0199(8) -0.0101(7) 0.0013(6) 0.0030(7)
C45 0.0188(6) 0.0178(7) 0.0160(7) -0.0014(5) 0.0001(5) 0.0001(5)
C46 0.0157(6) 0.0204(7) 0.0155(7) 0.0025(5) -0.0027(5) -0.0001(5)

loop_
_atom_type_symbol
_atom_type_description
_atom_type_scat_dispersion_real
_atom_type_scat_dispersion_imag
_atom_type_scat_source
C C 0.0033 0.0016 'International Tables Vol C Tables 4.2.6.8 and 6.1.1.4'
H H 0.0000 0.0000 'International Tables Vol C Tables 4.2.6.8 and 6.1.1.4'
N N 0.0061 0.0033 'International Tables Vol C Tables 4.2.6.8 and 6.1.1.4'
P P 0.1023 0.0942 'International Tables Vol C Tables 4.2.6.8 and 6.1.1.4'
Br Br -0.2901 2.4595 'International Tables Vol C Tables 4.2.6.8 and 6.1.1.4'
Pd Pd -0.9988 1.0072 'International Tables Vol C Tables 4.2.6.8 and 6.1.1.4'

loop_
_geom_angle_atom_site_label_1
_geom_angle_atom_site_label_2
_geom_angle_atom_site_label_3
_geom_angle
C41 Pd1 P1 95.19(4)
C41 Pd1 Br1 82.73(4)
P1 Pd1 Br1 166.626(11)
C41 Pd1 C21 168.85(5)
P1 Pd1 C21 84.85(3)
Br1 Pd1 C21 99.74(3)
C11 P1 C1 105.60(6)
C11 P1 C5 104.70(7)
C1 P1 C5 109.79(7)
C11 P1 Pd1 103.44(5)
C1 P1 Pd1 110.26(5)
C5 P1 Pd1 121.55(5)
C4 C1 C2 109.50(13)
C4 C1 C3 107.87(13)
C2 C1 C3 106.94(13)
C4 C1 P1 110.13(10)
C2 C1 P1 106.15(10)
C3 C1 P1 116.10(11)
C1 C2 H2A 109.5
C1 C2 H2B 109.5
H2A C2 H2B 109.5
C1 C2 H2C 109.5
H2A C2 H2C 109.5
H2B C2 H2C 109.5
C1 C3 H3A 109.5
C1 C3 H3B 109.5
H3A C3 H3B 109.5
C1 C3 H3C 109.5
H3A C3 H3C 109.5
H3B C3 H3C 109.5
C1 C4 H4A 109.5
C1 C4 H4B 109.5
H4A C4 H4B 109.5
C1 C4 H4C 109.5
H4A C4 H4C 109.5
H4B C4 H4C 109.5
C8 C5 C6 108.37(15)
C8 C5 C7 107.92(13)
C6 C5 C7 107.29(13)
C8 C5 P1 115.70(11)
C6 C5 P1 106.73(10)
C7 C5 P1 110.52(11)
C5 C6 H6A 109.5
C5 C6 H6B 109.5
H6A C6 H6B 109.5
C5 C6 H6C 109.5
H6A C6 H6C 109.5
H6B C6 H6C 109.5
C5 C7 H7A 109.5
C5 C7 H7B 109.5
H7A C7 H7B 109.5
C5 C7 H7C 109.5
H7A C7 H7C 109.5
H7B C7 H7C 109.5
C5 C8 H8A 109.5
C5 C8 H8B 109.5
H8A C8 H8B 109.5
C5 C8 H8C 109.5
H8A C8 H8C 109.5
H8B C8 H8C 109.5
C16 C11 C12 117.95(13)
C16 C11 P1 119.89(10)
C12 C11 P1 122.15(11)
C13 C12 C11 122.23(14)
C13 C12 H12 118.9
C11 C12 H12 118.9
C12 C13 C14 119.60(14)
C12 C13 H13 120.2
C14 C13 H13 120.2
C15 C14 C13 119.10(14)
C15 C14 H14 120.5
C13 C14 H14 120.5
C14 C15 C16 122.25(14)
C14 C15 H15 118.9
C16 C15 H15 118.9
C11 C16 C15 118.86(13)
C11 C16 C21 127.69(12)
C15 C16 C21 113.41(12)
C22 C21 C26 118.54(12)
C22 C21 C16 117.37(12)
C26 C21 C16 119.61(12)
C22 C21 Pd1 96.61(8)
C26 C21 Pd1 90.71(8)
C16 C21 Pd1 103.85(8)
C23 C22 C21 119.41(12)
C23 C22 C27 118.06(12)
C21 C22 C27 122.45(12)
C22 C27 C29 111.11(12)
C22 C27 C28 110.46(12)
C29 C27 C28 110.94(12)
C22 C27 H27 108.1
C29 C27 H27 108.1
C28 C27 H27 108.1
C27 C28 H28A 109.5
C27 C28 H28B 109.5
H28A C28 H28B 109.5
C27 C28 H28C 109.5
H28A C28 H28C 109.5
H28B C28 H28C 109.5
C27 C29 H29A 109.5
C27 C29 H29B 109.5
H29A C29 H29B 109.5
C27 C29 H29C 109.5
H29A C29 H29C 109.5
H29B C29 H29C 109.5
C24 C23 C22 122.48(13)
C24 C23 H23 118.8
C22 C23 H23 118.8
C23 C24 C25 117.81(13)
C23 C24 C30 120.40(14)
C25 C24 C30 121.78(13)
C31 C30 C24 112.36(15)
C31 C30 C32 110.38(15)
C24 C30 C32 111.99(15)
C31 C30 H30 107.3
C24 C30 H30 107.3
C32 C30 H30 107.3
C30 C31 H31A 109.5
C30 C31 H31B 109.5
H31A C31 H31B 109.5
C30 C31 H31C 109.5
H31A C31 H31C 109.5
H31B C31 H31C 109.5
C30 C32 H32A 109.5
C30 C32 H32B 109.5
H32A C32 H32B 109.5
C30 C32 H32C 109.5
H32A C32 H32C 109.5
H32B C32 H32C 109.5
C26 C25 C24 122.25(13)
C26 C25 H25 118.9
C24 C25 H25 118.9
C25 C26 C21 119.48(13)
C25 C26 C33 118.43(12)
C21 C26 C33 121.80(12)
C26 C33 C34 111.93(12)
C26 C33 C35 110.90(12)
C34 C33 C35 109.69(12)
C26 C33 H33 108.1
C34 C33 H33 108.1
C35 C33 H33 108.1
C33 C34 H34A 109.5
C33 C34 H34B 109.5
H34A C34 H34B 109.5
C33 C34 H34C 109.5
H34A C34 H34C 109.5
H34B C34 H34C 109.5
C33 C35 H35A 109.5
C33 C35 H35B 109.5
H35A C35 H35B 109.5
C33 C35 H35C 109.5
H35A C35 H35C 109.5
H35B C35 H35C 109.5
C42 C41 C46 117.42(13)
C42 C41 Pd1 125.70(11)
C46 C41 Pd1 116.08(10)
C41 C42 C43 121.55(14)
C41 C42 H42 119.2
C43 C42 H42 119.2
C42 C43 C44 121.32(13)
C42 C43 H43 119.3
C44 C43 H43 119.3
N1 C44 C43 121.97(14)
N1 C44 C45 121.32(14)
C43 C44 C45 116.70(13)
C44 N1 C48 118.76(14)
C44 N1 C47 118.30(14)
C48 N1 C47 116.71(14)
N1 C47 H47A 109.5
N1 C47 H47B 109.5
H47A C47 H47B 109.5
N1 C47 H47C 109.5
H47A C47 H47C 109.5
H47B C47 H47C 109.5
N1 C48 H48A 109.5
N1 C48 H48B 109.5
H48A C48 H48B 109.5
N1 C48 H48C 109.5
H48A C48 H48C 109.5
H48B C48 H48C 109.5
C46 C45 C44 121.18(14)
C46 C45 H45 119.4
C44 C45 H45 119.4
C45 C46 C41 121.82(13)
C45 C46 H46 119.1
C41 C46 H46 119.1

loop_
_geom_bond_atom_site_label_1
_geom_bond_atom_site_label_2
_geom_bond_distance
Br1 Pd1 2.4689(3)
Pd1 C41 2.0039(14)
Pd1 P1 2.3098(4)
Pd1 C21 2.5453(14)
P1 C11 1.8485(14)
P1 C1 1.9087(15)
P1 C5 1.9087(15)
C1 C4 1.539(2)
C1 C2 1.539(2)
C1 C3 1.540(2)
C2 H2A 0.9800
C2 H2B 0.9800
C2 H2C 0.9800
C3 H3A 0.9800
C3 H3B 0.9800
C3 H3C 0.9800
C4 H4A 0.9800
C4 H4B 0.9800
C4 H4C 0.9800
C5 C8 1.527(2)
C5 C6 1.529(2)
C5 C7 1.536(2)
C6 H6A 0.9800
C6 H6B 0.9800
C6 H6C 0.9800
C7 H7A 0.9800
C7 H7B 0.9800
C7 H7C 0.9800
C8 H8A 0.9800
C8 H8B 0.9800
C8 H8C 0.9800
C11 C16 1.4066(19)
C11 C12 1.411(2)
C12 C13 1.386(2)
C12 H12 0.9500
C13 C14 1.390(2)
C13 H13 0.9500
C14 C15 1.383(2)
C14 H14 0.9500
C15 C16 1.4079(19)
C15 H15 0.9500
C16 C21 1.5125(19)
C21 C22 1.4221(19)
C21 C26 1.4245(18)
C22 C23 1.391(2)
C22 C27 1.5189(18)
C27 C29 1.536(2)
C27 C28 1.537(2)
C27 H27 1.0000
C28 H28A 0.9800
C28 H28B 0.9800
C28 H28C 0.9800
C29 H29A 0.9800
C29 H29B 0.9800
C29 H29C 0.9800
C23 C24 1.389(2)
C23 H23 0.9500
C24 C25 1.396(2)
C24 C30 1.512(2)
C30 C31 1.511(3)
C30 C32 1.522(3)
C30 H30 1.0000
C31 H31A 0.9800
C31 H31B 0.9800
C31 H31C 0.9800
C32 H32A 0.9800
C32 H32B 0.9800
C32 H32C 0.9800
C25 C26 1.389(2)
C25 H25 0.9500
C26 C33 1.5205(19)
C33 C34 1.533(2)
C33 C35 1.534(2)
C33 H33 1.0000
C34 H34A 0.9800
C34 H34B 0.9800
C34 H34C 0.9800
C35 H35A 0.9800
C35 H35B 0.9800
C35 H35C 0.9800
C41 C42 1.3906(19)
C41 C46 1.392(2)
C42 C43 1.392(2)
C42 H42 0.9500
C43 C44 1.408(2)
C43 H43 0.9500
C44 N1 1.390(2)
C44 C45 1.408(2)
N1 C48 1.441(2)
N1 C47 1.451(2)
C47 H47A 0.9800
C47 H47B 0.9800
C47 H47C 0.9800
C48 H48A 0.9800
C48 H48B 0.9800
C48 H48C 0.9800
C45 C46 1.389(2)
C45 H45 0.9500
C46 H46 0.9500
